data_9017342
loop_
_publ_author_name
'Haromy, T. P.'
'Linck, C. F.'
'Cleland, W. W.'
'Sundaralingam, M.'

_publ_section_title
;
 Structures of the meridional and facial isomers of triamminechromium
 pyrophosphate dihydrate
 Sample: a) meridional monoaquatriammine(pyrophosphato)-chromiun(III) dihydrate
;
_journal_name_full 'Acta Crystallographica, Section C'
_journal_page_first 951
_journal_page_last 957
_journal_volume 46
_journal_year 1990
_chemical_formula_sum 'Cr H22 N3 O10 P2'
_space_group_IT_number 14
_space_group_name_Hall '-P 2ybc'
_space_group_name_H-M_alt 'P 1 21/c 1'
_symmetry_space_group_name_H-M 'P 1 21/c 1'
_cell_angle_alpha 90
_cell_angle_beta 103.92
_cell_angle_gamma 90
_cell_formula_units_Z 4
_cell_length_a 7.825
_cell_length_b 10.107
_cell_length_c 15.322
_cell_volume 1176.188
_database_code_amcsd 0010133
_exptl_crystal_density_diffrn 1.909
_cod_data_source_file inputs/fixed/downloads/11/11795.cif
_cod_data_source_block 11795
_cod_original_formula_sum 'Cr P2 O10 N3 H22'
_cod_database_code 9017342
_amcsd_formula_title Cr(HP2O7)(NH3)3(H2O).2H2O

loop_
_space_group_symop_operation_xyz
x,y,z
x,1/2-y,1/2+z
-x,1/2+y,1/2-z
-x,-y,-z

loop_
_atom_site_label
_atom_site_fract_x
_atom_site_fract_y
_atom_site_fract_z
_atom_site_U_iso_or_equiv
_atom_site_type_symbol
_atom_site_attached_hydrogens
Cr 0.34410 0.18990 0.06810 0.02381 Cr 0
P1 0.69200 0.27860 0.00630 0.02533 P 0
P2 0.64460 0.38830 0.17420 0.02824 P 0
O1P1 0.51930 0.20390 -0.00280 0.03356 O 0
O2P1 0.83850 0.19250 -0.00680 0.03800 O 0
O3P1 0.66780 0.40290 -0.04940 0.04066 O 0
OP12 0.75580 0.32510 0.11030 0.03749 O 0
O1P2 0.46680 0.31950 0.15420 0.03407 O 0
O2P2 0.75280 0.37420 0.26700 0.04255 O 0
O3P2 0.62340 0.53620 0.15060 0.04382 O 0
Wat1 0.20820 0.06010 -0.01950 0.04825 O 2
N1 0.16520 0.17260 0.14640 0.03914 N 0
N2 0.47910 0.03310 0.13770 0.03724 N 0
N3 0.19180 0.33270 -0.00900 0.03964 N 0
Wat2 0.11220 0.10540 -0.19850 0.07080 O 2
Wat3 0.80530 0.10120 0.29840 0.07878 O 2
HO3P2 0.55000 0.55700 0.11600 0.04686 H 0
H1W1 0.18900 -0.02800 0.00700 0.04939 H 0
H2W1 0.17500 0.07000 -0.08700 0.05446 H 0
H1N1 0.19200 0.22700 0.20100 0.05446 H 0
H2N1 0.14700 0.09200 0.16200 0.05066 H 0
H3N1 0.07900 0.19500 0.11700 0.06079 H 0
H1N2 0.40600 -0.01900 0.16000 0.05446 H 0
H2N2 0.51000 -0.01500 0.09500 0.07346 H 0
H3N2 0.55200 0.05800 0.18200 0.04686 H 0
H1N3 0.21600 0.41500 0.01300 0.06586 H 0
H2N3 0.23200 0.33000 -0.06400 0.06713 H 0
H3N3 0.06300 0.31900 -0.02100 0.06333 H 0
H1W2 0.12300 0.02000 -0.23300 0.06079 H 0
H2W2 -0.01100 0.11900 -0.20700 0.06586 H 0
H1W3 0.79500 0.19400 0.28700 0.06459 H 0
H2W3 0.76800 0.09600 0.35000 0.06839 H 0

loop_
_cod_changelog_entry_id
_cod_changelog_entry_author
_cod_changelog_entry_date
_cod_changelog_entry_text
1
;cod-tools version 3.8.0
Id: cif_guess_AMCSD_atom_types 9574 2023-05-10 09:00:05Z saulius
;
2023-05-10T18:58:07+03:00
;Derived atom types and hydrogen counts
from atom names that follow the AMCSD naming convention
(Wat == water, O-H == hydroxyl).
;

loop_
_cod_related_entry_id
_cod_related_entry_database
_cod_related_entry_code
1 AMCSD 0010133

_cod_duplicate_entry 9007773
